data_4119516
loop_
_publ_author_name
'Nagendar Pendem'
'C\'eline Douat'
'Paul Claudon'
'Michel Laguerre'
'Sabine Castano'
'Bernard Desbat'
'Dominique Cavagnat'
'Eric Ennifar'
'Brice Kauffmann'
'Gilles Guichard'

_publ_section_title
;
 Helix-Forming Propensity of Aliphatic Urea Oligomers Incorporating
 Noncanonical Residue Substitution Patterns
;
_journal_name_full 'Journal of the American Chemical Society'
_journal_page_first 4884
_journal_page_last 4892
_journal_paper_doi 10.1021/ja401151v
_journal_volume 135
_journal_year 2013
_chemical_formula_sum 'C13 H11 F5 N4 O2'
_chemical_formula_weight 350.26
_chemical_name_systematic
; 
 ? 
;
_space_group_IT_number 4
_symmetry_cell_setting monoclinic
_symmetry_space_group_name_Hall 'P 2yb'
_symmetry_space_group_name_H-M 'P 1 21 1'
_atom_sites_solution_hydrogens geom
_atom_sites_solution_primary direct
_atom_sites_solution_secondary difmap
_audit_creation_method SHELXL-97
_cell_angle_alpha 90.00
_cell_angle_beta 100.92(3)
_cell_angle_gamma 90.00
_cell_formula_units_Z 8
_cell_length_a 9.877(2)
_cell_length_b 25.468(5)
_cell_length_c 11.919(2)
_cell_measurement_temperature 100(2)
_cell_volume 2943.9(10)
_computing_structure_refinement 'SHELXL-97 (Sheldrick, 1997)'
_computing_structure_solution 'SUPERFLIP (Palatinus, 2007)'
_diffrn_ambient_temperature 100(2)
_diffrn_measured_fraction_theta_full 0.980
_diffrn_measured_fraction_theta_max 0.980
_diffrn_measurement_method 'phi scan'
_diffrn_radiation_monochromator 'Si (311) monochromator'
_diffrn_radiation_source 'synchrotron radiation'
_diffrn_radiation_wavelength 0.87260
_diffrn_reflns_av_R_equivalents 0.0000
_diffrn_reflns_av_sigmaI/netI 0.0751
_diffrn_reflns_limit_h_max 11
_diffrn_reflns_limit_h_min -11
_diffrn_reflns_limit_k_max 28
_diffrn_reflns_limit_k_min -28
_diffrn_reflns_limit_l_max 13
_diffrn_reflns_limit_l_min 0
_diffrn_reflns_number 8864
_diffrn_reflns_theta_full 29.80
_diffrn_reflns_theta_max 29.80
_diffrn_reflns_theta_min 2.58
_exptl_absorpt_coefficient_mu 0.253
_exptl_absorpt_correction_T_max 0.9985
_exptl_absorpt_correction_T_min 0.9985
_exptl_absorpt_correction_type empirical
_exptl_crystal_colour colorless
_exptl_crystal_density_diffrn 1.581
_exptl_crystal_description needle
_exptl_crystal_F_000 1424
_exptl_crystal_size_max 0.01
_exptl_crystal_size_mid 0.01
_exptl_crystal_size_min 0.01
_refine_diff_density_max 0.539
_refine_diff_density_min -0.317
_refine_diff_density_rms 0.089
_refine_ls_abs_structure_details 'Flack H D (1983), Acta Cryst. A39, 876-881'
_refine_ls_abs_structure_Flack -0.1(5)
_refine_ls_extinction_coef 0.0057(12)
_refine_ls_extinction_expression Fc^*^=kFc[1+0.001xFc^2^\l^3^/sin(2\q)]^-1/4^
_refine_ls_extinction_method SHELXL
_refine_ls_goodness_of_fit_ref 1.073
_refine_ls_hydrogen_treatment mixed
_refine_ls_matrix_type full
_refine_ls_number_parameters 788
_refine_ls_number_reflns 8864
_refine_ls_number_restraints 1
_refine_ls_restrained_S_all 1.073
_refine_ls_R_factor_all 0.0549
_refine_ls_R_factor_gt 0.0539
_refine_ls_shift/su_max 0.000
_refine_ls_shift/su_mean 0.000
_refine_ls_structure_factor_coef Fsqd
_refine_ls_weighting_details 'calc w=1/[\s^2^(Fo^2^)+(0.0779P)^2^+2.1311P] where P=(Fo^2^+2Fc^2^)/3'
_refine_ls_weighting_scheme calc
_refine_ls_wR_factor_gt 0.1407
_refine_ls_wR_factor_ref 0.1418
_reflns_number_gt 8668
_reflns_number_total 8864
_reflns_threshold_expression >2sigma(I)
_cod_data_source_file ja401151v_si_005.cif
_cod_data_source_block pc126f2
_cod_database_code 4119516

loop_
_symmetry_equiv_pos_as_xyz
'x, y, z'
'-x, y+1/2, -z'

loop_
_atom_site_label
_atom_site_type_symbol
_atom_site_fract_x
_atom_site_fract_y
_atom_site_fract_z
_atom_site_U_iso_or_equiv
_atom_site_adp_type
_atom_site_occupancy
_atom_site_symmetry_multiplicity
_atom_site_calc_flag
_atom_site_refinement_flags
F1 F 0.7846(2) 0.72393(8) 0.78522(17) 0.0217(5) Uani 1 1 d .
F2 F 0.2993(2) 0.74777(8) 0.78658(17) 0.0233(5) Uani 1 1 d .
F3 F 0.1886(2) 0.54866(8) 0.58168(17) 0.0243(5) Uani 1 1 d .
F4 F 0.6505(2) 0.52186(8) 0.58171(17) 0.0256(5) Uani 1 1 d .
F5 F 0.7086(2) 0.80640(9) 1.02479(16) 0.0258(5) Uani 1 1 d .
F6 F 0.8879(2) 0.55387(9) 0.72046(17) 0.0274(5) Uani 1 1 d .
O2 O 0.0135(2) 0.61111(9) 0.42770(18) 0.0143(5) Uani 1 1 d .
F8 F 0.9824(2) 0.65259(9) 0.70413(17) 0.0267(5) Uani 1 1 d .
F9 F 0.4955(2) 0.68948(10) 0.68066(18) 0.0318(6) Uani 1 1 d .
F10 F 0.5397(2) 0.72658(9) 0.93311(18) 0.0261(5) Uani 1 1 d .
F11 F 0.4260(2) 0.58754(9) 0.70581(17) 0.0282(5) Uani 1 1 d .
F12 F 0.0878(2) 0.71335(8) 0.40777(19) 0.0299(5) Uani 1 1 d .
F13 F 0.3950(3) 0.92880(9) 0.8247(2) 0.0344(6) Uani 1 1 d .
F14 F 1.0229(2) 0.70371(9) 0.93564(17) 0.0272(5) Uani 1 1 d .
F15 F 0.5971(2) 0.69029(9) 0.41655(17) 0.0297(5) Uani 1 1 d .
O4 O 0.4975(2) 0.59119(10) 0.42850(18) 0.0158(3) Uani 1 1 d .
F17 F 1.1908(2) 0.78414(11) 1.02334(17) 0.0320(6) Uani 1 1 d .
F18 F 0.6357(3) 0.90724(10) 0.97170(19) 0.0346(6) Uani 1 1 d .
F19 F 0.8859(3) 0.90482(9) 0.8070(2) 0.0337(6) Uani 1 1 d .
F20 F 0.3260(3) 0.75297(9) 0.53309(19) 0.0337(6) Uani 1 1 d .
O7 O 0.7116(2) 0.82365(10) 0.71438(18) 0.0154(4) Uani 1 1 d .
F30 F 1.1219(3) 0.88456(10) 0.9605(2) 0.0364(6) Uani 1 1 d .
O1 O 0.1175(2) 0.61415(10) 0.27272(19) 0.0173(5) Uani 1 1 d .
F31 F 0.8384(3) 0.72164(9) 0.55159(19) 0.0336(6) Uani 1 1 d .
O6 O 0.2222(2) 0.84814(10) 0.72640(19) 0.0187(5) Uani 1 1 d .
O5 O 0.3485(2) 0.87085(10) 0.59248(19) 0.0176(5) Uani 1 1 d .
N4 N -0.1120(3) 0.59619(11) 0.2538(2) 0.0134(6) Uani 1 1 d .
H110 H -0.1796 0.5951 0.2898 0.016 Uiso 1 1 calc R
O8 O 0.8432(2) 0.84047(10) 0.58050(19) 0.0182(5) Uani 1 1 d .
O3 O 0.6152(2) 0.58051(11) 0.28317(19) 0.0227(6) Uani 1 1 d .
N8 N 0.3794(3) 0.58295(12) 0.2497(2) 0.0158(3) Uani 1 1 d .
H2 H 0.3091 0.5854 0.2823 0.019 Uiso 1 1 calc R
N16 N 0.6074(3) 0.84358(11) 0.5364(2) 0.0142(6) Uani 1 1 d .
H3 H 0.5338 0.8374 0.5629 0.017 Uiso 1 1 calc R
N12 N 0.1141(3) 0.86581(12) 0.5489(2) 0.0180(6) Uani 1 1 d .
H4 H 0.0420 0.8591 0.5771 0.022 Uiso 1 1 calc R
N3 N -0.1906(3) 0.67934(12) 0.0831(3) 0.0222(7) Uani 1 1 d .
N5 N 0.3847(4) 0.67340(14) 0.1056(3) 0.0286(8) Uani 1 1 d .
C100 C 0.7306(3) 0.83734(14) 0.6050(3) 0.0154(4) Uani 1 1 d .
N6 N 0.3462(3) 0.69730(13) 0.1849(3) 0.0249(7) Uani 1 1 d .
N9 N 0.0483(3) 0.97238(12) 0.4717(3) 0.0260(7) Uani 1 1 d .
C201 C 0.6697(4) 0.65660(15) 0.4901(3) 0.0186(4) Uani 1 1 d .
N2 N -0.2248(4) 0.70342(13) 0.1627(3) 0.0286(8) Uani 1 1 d .
C202 C 0.8645(4) 0.63755(15) 0.6370(3) 0.0186(4) Uani 1 1 d .
C200 C 0.1354(3) 0.63013(15) 0.4911(3) 0.0150(7) Uani 1 1 d .
C204 C 0.3458(4) 0.83884(14) 0.8007(3) 0.0156(7) Uani 1 1 d .
C203 C 0.3820(4) 0.78765(14) 0.8309(3) 0.0145(7) Uani 1 1 d .
C102 C 0.5057(3) 0.58448(15) 0.3133(3) 0.0158(3) Uani 1 1 d .
C1 C 0.2381(3) 0.86285(13) 0.6167(3) 0.0136(7) Uani 1 1 d .
C2 C 0.0140(3) 0.60730(13) 0.3108(3) 0.0105(6) Uani 1 1 d .
C3 C 0.6210(3) 0.60574(15) 0.4964(3) 0.0158(3) Uani 1 1 d .
C4 C 0.3422(4) 0.61864(16) 0.6315(3) 0.0186(8) Uani 1 1 d .
C5 C 0.5045(3) 0.77613(14) 0.9061(3) 0.0138(7) Uani 1 1 d .
C6 C 0.1720(4) 0.68213(14) 0.4805(3) 0.0189(8) Uani 1 1 d .
C7 C 0.7913(4) 0.67242(15) 0.5591(3) 0.0186(4) Uani 1 1 d .
C8 C 0.2217(3) 0.59856(14) 0.5688(3) 0.0139(7) Uani 1 1 d .
C9 C 0.8326(3) 0.81463(14) 0.7917(3) 0.0154(4) Uani 1 1 d .
C10 C -0.1377(3) 0.58578(13) 0.1297(3) 0.0132(7) Uani 1 1 d .
H10 H -0.0509 0.5911 0.1028 0.016 Uiso 1 1 calc R
C11 C 0.5531(4) 0.86849(15) 0.9255(3) 0.0212(8) Uani 1 1 d .
N14 N 0.6228(4) 0.95784(13) 0.5756(3) 0.0334(9) Uani 1 1 d .
C13 C 0.4298(4) 0.87931(14) 0.8489(3) 0.0186(8) Uani 1 1 d .
C14 C 0.8675(4) 0.76360(15) 0.8266(3) 0.0191(4) Uani 1 1 d .
C15 C 0.5892(4) 0.81692(15) 0.9515(3) 0.0175(7) Uani 1 1 d .
C16 C 0.2961(4) 0.62698(13) 0.0652(3) 0.0154(7) Uani 1 1 d .
H16 H 0.2039 0.6326 0.0823 0.018 Uiso 1 1 calc R
C17 C 0.3781(4) 0.67017(16) 0.6208(3) 0.0216(8) Uani 1 1 d .
N10 N -0.0002(4) 0.97852(12) 0.5581(3) 0.0245(8) Uani 1 1 d .
N13 N 0.6500(4) 0.95260(13) 0.4796(3) 0.0300(8) Uani 1 1 d .
C20 C 0.3581(3) 0.57720(15) 0.1259(3) 0.0147(7) Uani 1 1 d .
H20 H 0.4481 0.5712 0.1049 0.018 Uiso 1 1 calc R
C21 C 0.8163(4) 0.58695(15) 0.6434(3) 0.0186(4) Uani 1 1 d .
C22 C 0.5485(4) 0.91854(14) 0.4038(3) 0.0174(7) Uani 1 1 d .
H22 H 0.4579 0.9222 0.4251 0.021 Uiso 1 1 calc R
C23 C 1.0392(4) 0.84515(15) 0.9166(3) 0.0191(4) Uani 1 1 d .
N11 N -0.0407(4) 0.98848(15) 0.6396(3) 0.0394(10) Uani 1 1 d .
C25 C -0.2085(4) 0.51778(14) -0.0231(3) 0.0207(8) Uani 1 1 d .
H25A H -0.1231 0.5215 -0.0514 0.025 Uiso 1 1 calc R
H25B H -0.2407 0.4820 -0.0374 0.025 Uiso 1 1 calc R
C26 C 0.2846(4) 0.62135(15) -0.0637(3) 0.0197(8) Uani 1 1 d .
H26A H 0.3755 0.6162 -0.0814 0.024 Uiso 1 1 calc R
H26B H 0.2459 0.6532 -0.1015 0.024 Uiso 1 1 calc R
C27 C 0.6954(4) 0.57092(15) 0.5743(3) 0.0186(4) Uani 1 1 d .
C28 C 1.0727(4) 0.79416(15) 0.9488(3) 0.0191(4) Uani 1 1 d .
C29 C -0.0050(4) 0.92554(14) 0.4021(3) 0.0180(8) Uani 1 1 d .
H29 H -0.0936 0.9150 0.4207 0.022 Uiso 1 1 calc R
C30 C -0.2697(4) 0.61283(15) -0.0625(3) 0.0212(8) Uani 1 1 d .
H30A H -0.1858 0.6192 -0.0915 0.025 Uiso 1 1 calc R
H30B H -0.3405 0.6362 -0.1019 0.025 Uiso 1 1 calc R
C31 C 0.9184(4) 0.85519(16) 0.8378(3) 0.0191(4) Uani 1 1 d .
C32 C 0.2918(4) 0.70281(16) 0.5432(3) 0.0253(9) Uani 1 1 d .
C33 C 0.4949(4) 0.82588(14) 0.3375(3) 0.0180(8) Uani 1 1 d .
H33A H 0.4050 0.8270 0.3589 0.022 Uiso 1 1 calc R
H33B H 0.5273 0.7899 0.3444 0.022 Uiso 1 1 calc R
C34 C 0.9883(4) 0.75299(15) 0.9053(3) 0.0191(4) Uani 1 1 d .
N7 N 0.3183(4) 0.72293(14) 0.2556(3) 0.0346(9) Uani 1 1 d .
C36 C 0.5947(3) 0.86066(14) 0.4178(3) 0.0128(7) Uani 1 1 d .
H36 H 0.6856 0.8578 0.3967 0.015 Uiso 1 1 calc R
C37 C -0.2441(4) 0.62433(13) 0.0658(3) 0.0167(7) Uani 1 1 d .
H37 H -0.3307 0.6212 0.0940 0.020 Uiso 1 1 calc R
C38 C 0.4395(4) 0.90168(17) 0.1997(3) 0.0251(8) Uani 1 1 d .
H38A H 0.3471 0.9058 0.2152 0.030 Uiso 1 1 calc R
H38B H 0.4380 0.9125 0.1214 0.030 Uiso 1 1 calc R
C39 C -0.1819(4) 0.52873(14) 0.1057(3) 0.0188(8) Uani 1 1 d .
H39A H -0.2651 0.5218 0.1353 0.023 Uiso 1 1 calc R
H39B H -0.1101 0.5055 0.1443 0.023 Uiso 1 1 calc R
C40 C -0.0763(4) 0.89310(15) 0.1994(3) 0.0246(8) Uani 1 1 d .
H40A H -0.1657 0.8820 0.2131 0.030 Uiso 1 1 calc R
H40B H -0.0868 0.9032 0.1198 0.030 Uiso 1 1 calc R
C41 C 0.5393(4) 0.93673(15) 0.2809(3) 0.0222(8) Uani 1 1 d .
H41A H 0.6299 0.9353 0.2609 0.027 Uiso 1 1 calc R
H41B H 0.5074 0.9728 0.2735 0.027 Uiso 1 1 calc R
C42 C 0.0970(3) 0.88017(14) 0.4280(3) 0.0154(7) Uani 1 1 d .
H42 H 0.1864 0.8920 0.4132 0.018 Uiso 1 1 calc R
N15 N 0.6082(5) 0.96471(18) 0.6682(4) 0.0553(12) Uani 1 1 d .
C44 C -0.0258(4) 0.94024(15) 0.2755(3) 0.0253(9) Uani 1 1 d .
H44A H -0.0926 0.9685 0.2596 0.030 Uiso 1 1 calc R
H44B H 0.0607 0.9527 0.2580 0.030 Uiso 1 1 calc R
C45 C -0.3154(4) 0.55554(16) -0.0863(3) 0.0214(8) Uani 1 1 d .
H45A H -0.4027 0.5499 -0.0622 0.026 Uiso 1 1 calc R
H45B H -0.3288 0.5488 -0.1677 0.026 Uiso 1 1 calc R
C46 C 0.0506(4) 0.83290(14) 0.3515(3) 0.0214(8) Uani 1 1 d .
H46A H -0.0336 0.8187 0.3701 0.026 Uiso 1 1 calc R
H46B H 0.1207 0.8058 0.3661 0.026 Uiso 1 1 calc R
C47 C 0.0251(4) 0.84781(15) 0.2240(3) 0.0236(8) Uani 1 1 d .
H47A H 0.1117 0.8578 0.2028 0.028 Uiso 1 1 calc R
H47B H -0.0111 0.8177 0.1782 0.028 Uiso 1 1 calc R
C48 C 0.2459(4) 0.52398(15) -0.0452(3) 0.0244(8) Uani 1 1 d .
H48A H 0.3334 0.5147 -0.0654 0.029 Uiso 1 1 calc R
H48B H 0.1812 0.4958 -0.0703 0.029 Uiso 1 1 calc R
C49 C 0.1925(4) 0.57458(16) -0.1070(3) 0.0215(8) Uani 1 1 d .
H49A H 0.0995 0.5814 -0.0953 0.026 Uiso 1 1 calc R
H49B H 0.1890 0.5703 -0.1884 0.026 Uiso 1 1 calc R
C50 C 0.2651(4) 0.52958(13) 0.0848(3) 0.0192(8) Uani 1 1 d .
H50A H 0.3067 0.4979 0.1212 0.023 Uiso 1 1 calc R
H50B H 0.1760 0.5342 0.1065 0.023 Uiso 1 1 calc R
C51 C 0.4823(4) 0.84400(15) 0.2137(3) 0.0233(8) Uani 1 1 d .
H51A H 0.4145 0.8225 0.1647 0.028 Uiso 1 1 calc R
H51B H 0.5702 0.8393 0.1899 0.028 Uiso 1 1 calc R
N1 N -0.2482(6) 0.73030(15) 0.2331(3) 0.0502(12) Uani 1 1 d .

loop_
_atom_site_aniso_label
_atom_site_aniso_U_11
_atom_site_aniso_U_22
_atom_site_aniso_U_33
_atom_site_aniso_U_23
_atom_site_aniso_U_13
_atom_site_aniso_U_12
F1 0.0213(10) 0.0210(11) 0.0186(10) -0.0036(8) -0.0070(8) -0.0054(9)
F2 0.0281(11) 0.0193(11) 0.0187(11) 0.0001(8) -0.0054(9) -0.0046(9)
F3 0.0369(12) 0.0144(11) 0.0164(10) 0.0046(8) -0.0078(9) 0.0014(9)
F4 0.0324(12) 0.0175(11) 0.0224(11) -0.0022(9) -0.0062(9) -0.0062(9)
F5 0.0189(11) 0.0406(14) 0.0130(10) 0.0056(9) -0.0095(8) 0.0047(10)
F6 0.0282(12) 0.0291(12) 0.0172(10) -0.0004(9) -0.0154(9) 0.0117(10)
O2 0.0106(11) 0.0192(13) 0.0101(11) 0.0000(9) -0.0052(9) -0.0016(10)
F8 0.0162(10) 0.0385(13) 0.0194(10) -0.0131(10) -0.0118(8) -0.0048(10)
F9 0.0184(11) 0.0480(15) 0.0238(11) -0.0172(10) -0.0090(9) -0.0107(10)
F10 0.0326(12) 0.0182(11) 0.0229(11) 0.0097(9) -0.0066(9) 0.0100(9)
F11 0.0269(11) 0.0362(13) 0.0147(10) 0.0016(9) -0.0136(9) 0.0140(10)
F12 0.0360(13) 0.0146(11) 0.0301(12) 0.0041(9) -0.0168(10) 0.0036(10)
F13 0.0473(15) 0.0150(11) 0.0360(13) 0.0012(10) -0.0047(11) 0.0059(10)
F14 0.0289(12) 0.0262(12) 0.0226(11) 0.0079(9) -0.0050(9) 0.0110(10)
F15 0.0386(13) 0.0255(12) 0.0181(11) 0.0100(9) -0.0124(10) 0.0076(10)
O4 0.0117(7) 0.0269(9) 0.0058(6) -0.0041(6) -0.0061(5) -0.0017(6)
F17 0.0175(11) 0.0568(16) 0.0156(11) 0.0010(10) -0.0125(9) 0.0030(11)
F18 0.0412(14) 0.0257(12) 0.0291(13) -0.0049(10) -0.0134(10) -0.0140(11)
F19 0.0468(14) 0.0164(11) 0.0322(13) 0.0024(10) -0.0066(10) -0.0050(11)
F20 0.0481(14) 0.0178(12) 0.0304(12) -0.0029(9) -0.0046(11) -0.0158(11)
O7 0.0142(8) 0.0233(10) 0.0059(7) 0.0022(7) -0.0050(6) 0.0015(7)
F30 0.0405(14) 0.0370(14) 0.0249(12) -0.0078(10) -0.0108(10) -0.0204(11)
O1 0.0134(12) 0.0242(14) 0.0111(11) 0.0002(10) -0.0058(9) 0.0023(10)
F31 0.0444(14) 0.0244(13) 0.0287(12) -0.0008(10) -0.0016(10) -0.0126(11)
O6 0.0136(12) 0.0282(14) 0.0119(11) 0.0070(10) -0.0038(9) 0.0060(10)
O5 0.0114(12) 0.0237(14) 0.0147(12) 0.0042(10) -0.0051(9) 0.0040(10)
N4 0.0097(13) 0.0168(15) 0.0106(13) -0.0015(11) -0.0064(11) 0.0017(11)
O8 0.0095(11) 0.0287(14) 0.0133(11) 0.0046(10) -0.0055(9) -0.0022(10)
O3 0.0131(12) 0.0415(16) 0.0111(11) -0.0064(11) -0.0038(9) -0.0028(11)
N8 0.0117(7) 0.0269(9) 0.0058(6) -0.0041(6) -0.0061(5) -0.0017(6)
N16 0.0134(14) 0.0166(15) 0.0106(13) 0.0049(11) -0.0031(11) -0.0010(12)
N12 0.0127(14) 0.0229(17) 0.0175(15) 0.0109(12) 0.0005(12) 0.0033(12)
N3 0.0356(18) 0.0128(15) 0.0162(15) -0.0022(13) 0.0001(13) -0.0018(14)
N5 0.0362(19) 0.0284(19) 0.0206(16) -0.0038(15) 0.0040(14) -0.0108(15)
C100 0.0142(8) 0.0233(10) 0.0059(7) 0.0022(7) -0.0050(6) 0.0015(7)
N6 0.0336(18) 0.0157(16) 0.0210(17) 0.0021(15) -0.0059(14) -0.0101(14)
N9 0.0370(19) 0.0133(16) 0.0218(18) -0.0009(13) -0.0094(15) -0.0039(14)
C201 0.0195(8) 0.0233(9) 0.0102(7) -0.0051(6) -0.0047(6) 0.0020(7)
N2 0.047(2) 0.0182(17) 0.0184(17) 0.0061(16) 0.0013(15) 0.0002(16)
C202 0.0195(8) 0.0233(9) 0.0102(7) -0.0051(6) -0.0047(6) 0.0020(7)
C200 0.0121(16) 0.0212(19) 0.0101(16) -0.0049(13) -0.0018(13) 0.0015(14)
C204 0.0154(16) 0.0199(18) 0.0093(15) 0.0052(14) -0.0035(13) 0.0074(15)
C203 0.0202(17) 0.0135(17) 0.0081(15) -0.0048(13) -0.0016(13) -0.0029(14)
C102 0.0117(7) 0.0269(9) 0.0058(6) -0.0041(6) -0.0061(5) -0.0017(6)
C1 0.0161(18) 0.0104(16) 0.0123(16) 0.0036(13) -0.0022(13) 0.0067(13)
C2 0.0069(15) 0.0099(16) 0.0112(15) -0.0003(12) -0.0068(12) 0.0011(12)
C3 0.0117(7) 0.0269(9) 0.0058(6) -0.0041(6) -0.0061(5) -0.0017(6)
C4 0.0166(17) 0.031(2) 0.0068(16) -0.0022(14) -0.0028(13) 0.0090(16)
C5 0.0204(17) 0.0140(17) 0.0053(14) 0.0047(13) -0.0017(13) 0.0074(14)
C6 0.0223(19) 0.0128(18) 0.0177(17) -0.0058(14) -0.0063(15) 0.0015(15)
C7 0.0195(8) 0.0233(9) 0.0102(7) -0.0051(6) -0.0047(6) 0.0020(7)
C8 0.0180(17) 0.0120(17) 0.0087(15) -0.0056(13) -0.0048(13) 0.0014(14)
C9 0.0142(8) 0.0233(10) 0.0059(7) 0.0022(7) -0.0050(6) 0.0015(7)
C10 0.0126(16) 0.0155(18) 0.0074(15) -0.0009(13) -0.0087(12) -0.0003(14)
C11 0.0240(19) 0.020(2) 0.0180(18) -0.0010(15) -0.0007(15) -0.0034(16)
N14 0.051(2) 0.0143(17) 0.029(2) -0.0122(14) -0.0071(16) -0.0038(16)
C13 0.0253(19) 0.0127(18) 0.0154(17) 0.0000(14) -0.0024(14) 0.0028(15)
C14 0.0187(8) 0.0278(9) 0.0083(7) -0.0007(6) -0.0041(6) -0.0006(7)
C15 0.0156(17) 0.027(2) 0.0076(15) 0.0017(14) -0.0045(13) 0.0050(15)
C16 0.0172(17) 0.0109(17) 0.0155(18) -0.0025(14) -0.0037(13) -0.0050(14)
C17 0.0155(17) 0.031(2) 0.0158(17) -0.0171(16) -0.0021(14) -0.0030(16)
N10 0.0420(19) 0.0117(15) 0.0134(18) 0.0027(13) -0.0116(15) -0.0067(14)
N13 0.043(2) 0.0178(17) 0.0252(19) -0.0036(13) -0.0039(15) -0.0080(15)
C20 0.0079(15) 0.026(2) 0.0070(15) -0.0013(14) -0.0069(12) 0.0019(14)
C21 0.0195(8) 0.0233(9) 0.0102(7) -0.0051(6) -0.0047(6) 0.0020(7)
C22 0.0169(17) 0.0158(19) 0.0167(17) 0.0011(14) -0.0042(13) 0.0026(14)
C23 0.0187(8) 0.0278(9) 0.0083(7) -0.0007(6) -0.0041(6) -0.0006(7)
N11 0.067(3) 0.031(2) 0.0152(18) -0.0046(15) -0.0045(18) -0.0177(19)
C25 0.0261(19) 0.0129(18) 0.0185(18) -0.0048(14) -0.0072(15) -0.0002(15)
C26 0.0245(19) 0.0203(19) 0.0121(17) 0.0051(14) -0.0017(14) 0.0044(16)
C27 0.0195(8) 0.0233(9) 0.0102(7) -0.0051(6) -0.0047(6) 0.0020(7)
C28 0.0187(8) 0.0278(9) 0.0083(7) -0.0007(6) -0.0041(6) -0.0006(7)
C29 0.0184(18) 0.0112(17) 0.0186(18) -0.0010(14) -0.0110(14) -0.0016(14)
C30 0.0244(19) 0.023(2) 0.0126(17) 0.0082(14) -0.0060(14) 0.0110(16)
C31 0.0187(8) 0.0278(9) 0.0083(7) -0.0007(6) -0.0041(6) -0.0006(7)
C32 0.026(2) 0.022(2) 0.0249(19) -0.0065(17) -0.0004(16) -0.0052(17)
C33 0.0200(18) 0.0140(18) 0.0165(17) 0.0018(14) -0.0053(14) -0.0002(14)
C34 0.0187(8) 0.0278(9) 0.0083(7) -0.0007(6) -0.0041(6) -0.0006(7)
N7 0.054(2) 0.0174(17) 0.0279(19) -0.0133(16) -0.0026(17) -0.0116(16)
C36 0.0093(16) 0.0192(18) 0.0076(15) 0.0004(13) -0.0040(12) -0.0011(13)
C37 0.0191(17) 0.0094(17) 0.0183(18) 0.0020(14) -0.0045(14) 0.0021(14)
C38 0.0255(19) 0.037(2) 0.0094(17) 0.0076(16) -0.0059(14) 0.0065(17)
C39 0.0240(19) 0.0120(18) 0.0158(17) 0.0006(14) -0.0080(14) 0.0036(14)
C40 0.031(2) 0.023(2) 0.0134(17) -0.0010(15) -0.0103(15) 0.0042(17)
C41 0.028(2) 0.0161(18) 0.0217(19) 0.0079(15) 0.0038(15) 0.0059(16)
C42 0.0112(16) 0.0184(18) 0.0123(17) 0.0059(14) -0.0086(13) 0.0021(14)
N15 0.086(3) 0.042(3) 0.033(2) -0.021(2) -0.002(2) 0.005(2)
C44 0.035(2) 0.0148(19) 0.0189(19) 0.0036(15) -0.0126(16) 0.0050(17)
C45 0.0174(18) 0.030(2) 0.0117(17) -0.0017(15) -0.0105(14) -0.0003(16)
C46 0.0274(19) 0.0116(18) 0.0247(19) 0.0056(15) 0.0039(16) 0.0043(15)
C47 0.030(2) 0.0175(19) 0.0209(18) -0.0061(15) -0.0011(15) 0.0009(16)
C48 0.039(2) 0.0168(19) 0.0123(18) -0.0014(14) -0.0087(16) -0.0040(17)
C49 0.0204(18) 0.029(2) 0.0097(16) 0.0005(15) -0.0097(14) -0.0012(16)
C50 0.0271(19) 0.0079(16) 0.0163(18) 0.0006(14) -0.0117(14) 0.0001(14)
C51 0.029(2) 0.027(2) 0.0091(16) -0.0015(15) -0.0103(14) -0.0024(17)
N1 0.103(4) 0.020(2) 0.031(2) -0.0071(18) 0.023(2) -0.002(2)

loop_
_atom_type_symbol
_atom_type_description
_atom_type_scat_dispersion_real
_atom_type_scat_dispersion_imag
_atom_type_scat_source
C C 0.0033 0.0016 'International Tables Vol C Tables 4.2.6.8 and 6.1.1.4'
H H 0.0000 0.0000 'International Tables Vol C Tables 4.2.6.8 and 6.1.1.4'
N N 0.0061 0.0033 'International Tables Vol C Tables 4.2.6.8 and 6.1.1.4'
O O 0.0106 0.0060 'International Tables Vol C Tables 4.2.6.8 and 6.1.1.4'
F F 0.0171 0.0103 'International Tables Vol C Tables 4.2.6.8 and 6.1.1.4'

loop_
_geom_angle_atom_site_label_1
_geom_angle_atom_site_label_2
_geom_angle_atom_site_label_3
_geom_angle
C200 O2 C2 113.7(2)
C3 O4 C102 113.5(2)
C9 O7 C100 114.3(2)
C204 O6 C1 113.7(3)
C2 N4 C10 121.1(3)
C102 N8 C20 121.3(3)
C100 N16 C36 121.8(3)
C1 N12 C42 122.1(3)
N2 N3 C37 115.6(3)
N6 N5 C16 112.8(3)
O8 C100 N16 128.1(3)
O8 C100 O7 122.5(3)
N16 C100 O7 109.4(3)
N7 N6 N5 173.7(4)
N10 N9 C29 114.6(3)
F15 C201 C7 120.1(3)
F15 C201 C3 119.1(3)
C7 C201 C3 120.8(3)
N1 N2 N3 172.3(4)
F8 C202 C21 120.3(3)
F8 C202 C7 120.1(3)
C21 C202 C7 119.6(3)
O2 C200 C6 120.1(3)
O2 C200 C8 121.5(3)
C6 C200 C8 118.4(3)
C13 C204 C203 119.4(3)
C13 C204 O6 121.8(3)
C203 C204 O6 118.7(3)
F2 C203 C204 120.1(3)
F2 C203 C5 118.8(3)
C204 C203 C5 121.1(3)
O3 C102 N8 128.6(3)
O3 C102 O4 121.6(3)
N8 C102 O4 109.8(3)
O5 C1 N12 128.1(3)
O5 C1 O6 122.7(3)
N12 C1 O6 109.2(3)
O1 C2 N4 128.0(3)
O1 C2 O2 121.9(3)
N4 C2 O2 110.2(3)
O4 C3 C201 119.7(3)
O4 C3 C27 121.1(3)
C201 C3 C27 119.1(3)
F11 C4 C17 119.0(3)
F11 C4 C8 119.8(3)
C17 C4 C8 121.1(3)
F10 C5 C15 120.5(3)
F10 C5 C203 120.7(3)
C15 C5 C203 118.8(3)
F12 C6 C32 119.1(3)
F12 C6 C200 119.0(3)
C32 C6 C200 121.9(3)
F31 C7 C201 120.3(3)
F31 C7 C202 119.9(3)
C201 C7 C202 119.8(4)
F3 C8 C4 119.9(3)
F3 C8 C200 119.8(3)
C4 C8 C200 120.3(3)
C31 C9 O7 121.9(3)
C31 C9 C14 118.8(3)
O7 C9 C14 119.3(3)
N4 C10 C39 110.3(3)
N4 C10 C37 110.8(3)
C39 C10 C37 111.8(3)
F18 C11 C15 120.0(3)
F18 C11 C13 120.8(3)
C15 C11 C13 119.2(3)
N15 N14 N13 174.2(5)
F13 C13 C204 120.6(3)
F13 C13 C11 119.1(3)
C204 C13 C11 120.2(3)
F1 C14 C9 119.9(3)
F1 C14 C34 119.2(3)
C9 C14 C34 120.9(3)
F5 C15 C5 119.6(3)
F5 C15 C11 119.3(3)
C5 C15 C11 121.1(3)
N5 C16 C26 109.0(3)
N5 C16 C20 110.2(3)
C26 C16 C20 110.2(3)
F9 C17 C4 121.1(4)
F9 C17 C32 119.4(4)
C4 C17 C32 119.5(3)
N11 N10 N9 174.1(4)
N14 N13 C22 112.7(3)
N8 C20 C16 111.3(3)
N8 C20 C50 111.3(3)
C16 C20 C50 109.9(3)
F6 C21 C27 120.5(3)
F6 C21 C202 118.7(3)
C27 C21 C202 120.8(3)
N13 C22 C41 108.4(3)
N13 C22 C36 109.8(3)
C41 C22 C36 111.0(3)
F30 C23 C28 120.2(3)
F30 C23 C31 120.5(3)
C28 C23 C31 119.4(3)
C45 C25 C39 110.6(3)
C16 C26 C49 109.8(3)
F4 C27 C21 120.0(3)
F4 C27 C3 120.1(3)
C21 C27 C3 119.9(4)
F17 C28 C23 119.6(3)
F17 C28 C34 119.3(3)
C23 C28 C34 121.1(3)
N9 C29 C42 110.1(3)
N9 C29 C44 108.7(3)
C42 C29 C44 110.2(3)
C37 C30 C45 110.7(3)
F19 C31 C9 120.0(3)
F19 C31 C23 119.2(3)
C9 C31 C23 120.8(4)
F20 C32 C6 121.5(4)
F20 C32 C17 119.6(3)
C6 C32 C17 118.8(4)
C36 C33 C51 110.9(3)
F14 C34 C28 120.6(3)
F14 C34 C14 120.5(3)
C28 C34 C14 118.9(4)
N16 C36 C33 111.2(3)
N16 C36 C22 111.0(3)
C33 C36 C22 110.2(3)
N3 C37 C30 107.7(3)
N3 C37 C10 109.9(3)
C30 C37 C10 110.1(3)
C51 C38 C41 111.0(3)
C10 C39 C25 110.4(3)
C47 C40 C44 110.6(3)
C22 C41 C38 110.2(3)
N12 C42 C29 109.7(3)
N12 C42 C46 110.9(3)
C29 C42 C46 111.4(3)
C40 C44 C29 111.1(3)
C25 C45 C30 110.9(3)
C42 C46 C47 111.7(3)
C40 C47 C46 110.8(3)
C49 C48 C50 112.0(3)
C48 C49 C26 111.4(3)
C48 C50 C20 110.2(3)
C33 C51 C38 111.5(3)

loop_
_geom_bond_atom_site_label_1
_geom_bond_atom_site_label_2
_geom_bond_distance
F1 C14 1.335(4)
F2 C203 1.347(4)
F3 C8 1.328(4)
F4 C27 1.334(5)
F5 C15 1.354(4)
F6 C21 1.344(4)
O2 C200 1.383(4)
O2 C2 1.398(4)
F8 C202 1.339(4)
F9 C17 1.334(4)
F10 C5 1.332(4)
F11 C4 1.349(4)
F12 C6 1.343(4)
F13 C13 1.324(4)
F14 C34 1.333(5)
F15 C201 1.335(4)
O4 C3 1.381(4)
O4 C102 1.401(4)
F17 C28 1.350(4)
F18 C11 1.331(5)
F19 C31 1.338(5)
F20 C32 1.332(5)
O7 C9 1.384(4)
O7 C100 1.396(4)
F30 C23 1.337(4)
O1 C2 1.207(4)
F31 C7 1.346(5)
O6 C204 1.386(4)
O6 C1 1.398(4)
O5 C1 1.197(4)
N4 C2 1.331(4)
N4 C10 1.476(4)
O8 C100 1.204(4)
O3 C102 1.206(4)
N8 C102 1.332(4)
N8 C20 1.458(4)
N16 C100 1.341(4)
N16 C36 1.461(4)
N12 C1 1.336(5)
N12 C42 1.465(4)
N3 N2 1.230(5)
N3 C37 1.498(5)
N5 N6 1.242(5)
N5 C16 1.495(5)
N6 N7 1.141(5)
N9 N10 1.225(5)
N9 C29 1.491(5)
C201 C7 1.381(5)
C201 C3 1.388(5)
N2 N1 1.139(5)
C202 C21 1.381(6)
C202 C7 1.385(5)
C200 C6 1.385(5)
C200 C8 1.390(5)
C204 C13 1.379(5)
C204 C203 1.381(5)
C203 C5 1.393(5)
C3 C27 1.390(5)
C4 C17 1.371(6)
C4 C8 1.378(5)
C5 C15 1.379(5)
C6 C32 1.379(5)
C9 C31 1.382(5)
C9 C14 1.388(5)
C10 C39 1.528(5)
C10 C37 1.531(5)
C11 C15 1.381(6)
C11 C13 1.404(5)
N14 N15 1.152(5)
N14 N13 1.232(5)
C14 C34 1.397(5)
C16 C26 1.525(5)
C16 C20 1.529(5)
C17 C32 1.405(6)
N10 N11 1.146(5)
N13 C22 1.494(5)
C20 C50 1.544(5)
C21 C27 1.377(5)
C22 C41 1.522(5)
C22 C36 1.543(5)
C23 C28 1.376(6)
C23 C31 1.395(5)
C25 C45 1.519(5)
C25 C39 1.534(5)
C26 C49 1.528(5)
C28 C34 1.378(5)
C29 C42 1.525(5)
C29 C44 1.531(5)
C30 C37 1.529(5)
C30 C45 1.538(6)
C33 C36 1.521(5)
C33 C51 1.528(5)
C38 C51 1.529(6)
C38 C41 1.531(6)
C40 C47 1.519(5)
C40 C44 1.530(5)
C42 C46 1.527(5)
C46 C47 1.541(5)
C48 C49 1.528(5)
C48 C50 1.532(5)

loop_
_geom_torsion_atom_site_label_1
_geom_torsion_atom_site_label_2
_geom_torsion_atom_site_label_3
_geom_torsion_atom_site_label_4
_geom_torsion
C36 N16 C100 O8 -5.9(6)
C36 N16 C100 O7 176.8(3)
C9 O7 C100 O8 0.6(5)
C9 O7 C100 N16 178.1(3)
C16 N5 N6 N7 -165(4)
C37 N3 N2 N1 180(100)
C2 O2 C200 C6 69.6(4)
C2 O2 C200 C8 -112.3(3)
C1 O6 C204 C13 76.1(4)
C1 O6 C204 C203 -107.0(4)
C13 C204 C203 F2 178.4(3)
O6 C204 C203 F2 1.4(5)
C13 C204 C203 C5 -2.4(5)
O6 C204 C203 C5 -179.4(3)
C20 N8 C102 O3 -1.8(6)
C20 N8 C102 O4 178.9(3)
C3 O4 C102 O3 15.3(5)
C3 O4 C102 N8 -165.3(3)
C42 N12 C1 O5 0.1(6)
C42 N12 C1 O6 -179.7(3)
C204 O6 C1 O5 -5.9(5)
C204 O6 C1 N12 173.9(3)
C10 N4 C2 O1 5.8(5)
C10 N4 C2 O2 -175.0(3)
C200 O2 C2 O1 8.3(4)
C200 O2 C2 N4 -170.9(3)
C102 O4 C3 C201 73.9(4)
C102 O4 C3 C27 -108.6(4)
F15 C201 C3 O4 -1.4(5)
C7 C201 C3 O4 178.5(3)
F15 C201 C3 C27 -178.9(3)
C7 C201 C3 C27 0.9(5)
F2 C203 C5 F10 0.5(5)
C204 C203 C5 F10 -178.8(3)
F2 C203 C5 C15 -180.0(3)
C204 C203 C5 C15 0.8(5)
O2 C200 C6 F12 -0.3(5)
C8 C200 C6 F12 -178.4(3)
O2 C200 C6 C32 179.2(3)
C8 C200 C6 C32 1.0(5)
F15 C201 C7 F31 -0.8(5)
C3 C201 C7 F31 179.3(3)
F15 C201 C7 C202 178.6(3)
C3 C201 C7 C202 -1.3(5)
F8 C202 C7 F31 -0.6(5)
C21 C202 C7 F31 -179.4(3)
F8 C202 C7 C201 -180.0(3)
C21 C202 C7 C201 1.2(5)
F11 C4 C8 F3 -0.1(5)
C17 C4 C8 F3 -179.2(3)
F11 C4 C8 C200 -179.3(3)
C17 C4 C8 C200 1.5(5)
O2 C200 C8 F3 1.2(5)
C6 C200 C8 F3 179.3(3)
O2 C200 C8 C4 -179.5(3)
C6 C200 C8 C4 -1.4(5)
C100 O7 C9 C31 74.0(4)
C100 O7 C9 C14 -107.8(4)
C2 N4 C10 C39 113.8(3)
C2 N4 C10 C37 -121.8(3)
C203 C204 C13 F13 -177.5(3)
O6 C204 C13 F13 -0.5(5)
C203 C204 C13 C11 1.8(5)
O6 C204 C13 C11 178.8(3)
F18 C11 C13 F13 -1.4(5)
C15 C11 C13 F13 179.5(3)
F18 C11 C13 C204 179.3(3)
C15 C11 C13 C204 0.2(5)
C31 C9 C14 F1 178.5(3)
O7 C9 C14 F1 0.2(5)
C31 C9 C14 C34 -1.2(5)
O7 C9 C14 C34 -179.5(3)
F10 C5 C15 F5 -0.5(5)
C203 C5 C15 F5 180.0(3)
F10 C5 C15 C11 -179.1(3)
C203 C5 C15 C11 1.3(5)
F18 C11 C15 F5 0.4(5)
C13 C11 C15 F5 179.5(3)
F18 C11 C15 C5 179.1(3)
C13 C11 C15 C5 -1.8(5)
N6 N5 C16 C26 144.6(3)
N6 N5 C16 C20 -94.4(4)
F11 C4 C17 F9 1.5(5)
C8 C4 C17 F9 -179.3(3)
F11 C4 C17 C32 179.7(3)
C8 C4 C17 C32 -1.1(5)
C29 N9 N10 N11 -168(4)
N15 N14 N13 C22 170(4)
C102 N8 C20 C16 -112.5(4)
C102 N8 C20 C50 124.6(4)
N5 C16 C20 N8 55.6(4)
C26 C16 C20 N8 175.9(3)
N5 C16 C20 C50 179.3(3)
C26 C16 C20 C50 -60.3(4)
F8 C202 C21 F6 1.9(5)
C7 C202 C21 F6 -179.3(3)
F8 C202 C21 C27 -179.6(3)
C7 C202 C21 C27 -0.8(5)
N14 N13 C22 C41 149.7(3)
N14 N13 C22 C36 -89.0(4)
N5 C16 C26 C49 -179.1(3)
C20 C16 C26 C49 59.8(4)
F6 C21 C27 F4 -1.6(5)
C202 C21 C27 F4 179.9(3)
F6 C21 C27 C3 178.9(3)
C202 C21 C27 C3 0.5(5)
O4 C3 C27 F4 2.5(5)
C201 C3 C27 F4 180.0(3)
O4 C3 C27 C21 -178.0(3)
C201 C3 C27 C21 -0.5(5)
F30 C23 C28 F17 -1.2(5)
C31 C23 C28 F17 178.7(3)
F30 C23 C28 C34 179.4(3)
C31 C23 C28 C34 -0.7(5)
N10 N9 C29 C42 -98.9(4)
N10 N9 C29 C44 140.4(3)
O7 C9 C31 F19 -0.6(5)
C14 C9 C31 F19 -178.8(3)
O7 C9 C31 C23 179.3(3)
C14 C9 C31 C23 1.1(5)
F30 C23 C31 F19 -0.3(5)
C28 C23 C31 F19 179.8(3)
F30 C23 C31 C9 179.7(3)
C28 C23 C31 C9 -0.1(5)
F12 C6 C32 F20 -0.1(6)
C200 C6 C32 F20 -179.6(3)
F12 C6 C32 C17 178.8(3)
C200 C6 C32 C17 -0.7(6)
F9 C17 C32 F20 -2.2(5)
C4 C17 C32 F20 179.6(3)
F9 C17 C32 C6 178.9(3)
C4 C17 C32 C6 0.7(5)
F17 C28 C34 F14 -0.5(5)
C23 C28 C34 F14 178.9(3)
F17 C28 C34 C14 -178.8(3)
C23 C28 C34 C14 0.5(5)
F1 C14 C34 F14 2.4(5)
C9 C14 C34 F14 -177.9(3)
F1 C14 C34 C28 -179.3(3)
C9 C14 C34 C28 0.4(5)
C100 N16 C36 C33 131.9(3)
C100 N16 C36 C22 -105.0(4)
C51 C33 C36 N16 -180.0(3)
C51 C33 C36 C22 56.5(4)
N13 C22 C36 N16 58.5(4)
C41 C22 C36 N16 178.4(3)
N13 C22 C36 C33 -177.8(3)
C41 C22 C36 C33 -57.9(4)
N2 N3 C37 C30 146.6(3)
N2 N3 C37 C10 -93.5(4)
C45 C30 C37 N3 176.1(3)
C45 C30 C37 C10 56.3(4)
N4 C10 C37 N3 61.7(4)
C39 C10 C37 N3 -174.8(3)
N4 C10 C37 C30 -179.8(3)
C39 C10 C37 C30 -56.3(4)
N4 C10 C39 C25 -179.9(3)
C37 C10 C39 C25 56.3(4)
C45 C25 C39 C10 -56.4(4)
N13 C22 C41 C38 178.2(3)
C36 C22 C41 C38 57.6(4)
C51 C38 C41 C22 -56.3(4)
C1 N12 C42 C29 -127.1(3)
C1 N12 C42 C46 109.5(4)
N9 C29 C42 N12 61.2(4)
C44 C29 C42 N12 -179.0(3)
N9 C29 C42 C46 -175.7(3)
C44 C29 C42 C46 -55.9(4)
C47 C40 C44 C29 -58.0(4)
N9 C29 C44 C40 178.2(3)
C42 C29 C44 C40 57.6(4)
C39 C25 C45 C30 57.3(4)
C37 C30 C45 C25 -57.6(4)
N12 C42 C46 C47 177.2(3)
C29 C42 C46 C47 54.8(4)
C44 C40 C47 C46 55.9(4)
C42 C46 C47 C40 -54.7(4)
C50 C48 C49 C26 54.3(4)
C16 C26 C49 C48 -56.5(4)
C49 C48 C50 C20 -54.2(4)
N8 C20 C50 C48 -179.3(3)
C16 C20 C50 C48 57.0(4)
C36 C33 C51 C38 -55.9(4)
C41 C38 C51 C33 55.6(4)
